data_7008048
loop_
_publ_author_name
'Berthet, Jean-Claude'
'Nierlich, Martine'
'Miquel, Yannick'
'Madic, Charles'
'Ephritikhine, Michel'

_publ_section_title
;
 Selective complexation of uranium(III) over lanthanide(III) triflates
 by 2,2':6',2"-terpyridine. X-Ray crystal structures of
 [M(OTf)3(terpy)2] and [M(OTf)2(terpy)2(py)][OTf](M = Nd, Ce, U) and of
 polynuclear mu-oxo uranium(IV) complexes resulting from hydrolysis.
;
_journal_issue 2
_journal_name_full 'Dalton transactions (Cambridge, England : 2003)'
_journal_page_first 369
_journal_page_last 379
_journal_paper_doi 10.1039/b416189k
_journal_year 2005
_chemical_formula_sum 'C33 H22 Ce F9 N6 O9 S3'
_chemical_formula_weight 1053.87
_space_group_IT_number 2
_symmetry_cell_setting triclinic
_symmetry_space_group_name_Hall '-P 1'
_symmetry_space_group_name_H-M 'P -1'
_atom_sites_solution_hydrogens geom
_atom_sites_solution_primary direct
_atom_sites_solution_secondary difmap
_audit_creation_method SHELXL-97
_cell_angle_alpha 85.14(3)
_cell_angle_beta 88.79(3)
_cell_angle_gamma 70.03(3)
_cell_formula_units_Z 2
_cell_length_a 11.630(2)
_cell_length_b 11.749(2)
_cell_length_c 15.546(3)
_cell_measurement_reflns_used 12295
_cell_measurement_temperature 123(2)
_cell_measurement_theta_max 25
_cell_measurement_theta_min 2
_cell_volume 1989.2(7)
_computing_cell_refinement 'DENZO(Otwinowski& Minor,1997)'
_computing_data_collection 'DENZO(Otwinowski& Minor,1997)'
_computing_data_reduction 'DENZO(Otwinowski& Minor,1997)'
_computing_molecular_graphics 'SHELXTL (Sheldrick,1997)'
_computing_publication_material 'SHELXTL (Sheldrick,1997)'
_computing_structure_refinement 'SHELXL-93 (Sheldrick, 1990)'
_computing_structure_solution 'SHELXS-86 (Sheldrick, 1990)'
_diffrn_ambient_temperature 123(2)
_diffrn_measured_fraction_theta_full 0.918
_diffrn_measured_fraction_theta_max 0.918
_diffrn_measurement_device 'Nonius Kappa CCD diffractometer'
_diffrn_measurement_method '\f scans with 2\% steps'
_diffrn_radiation_monochromator graphite
_diffrn_radiation_source 'fine-focus sealed tube'
_diffrn_radiation_type MoK\a
_diffrn_radiation_wavelength 0.71073
_diffrn_reflns_av_R_equivalents 0.0590
_diffrn_reflns_av_sigmaI/netI 0.0774
_diffrn_reflns_limit_h_max 13
_diffrn_reflns_limit_h_min 0
_diffrn_reflns_limit_k_max 13
_diffrn_reflns_limit_k_min -12
_diffrn_reflns_limit_l_max 18
_diffrn_reflns_limit_l_min -18
_diffrn_reflns_number 12295
_diffrn_reflns_theta_full 24.72
_diffrn_reflns_theta_max 24.72
_diffrn_reflns_theta_min 2.58
_diffrn_standards_number 0
_exptl_absorpt_coefficient_mu 1.404
_exptl_absorpt_correction_T_max 0.905
_exptl_absorpt_correction_T_min 0.867
_exptl_absorpt_correction_type refdelf
_exptl_absorpt_process_details 'MULABS in PLATON (Spek, 1998)'
_exptl_crystal_colour 'translucent light yellow'
_exptl_crystal_density_diffrn 1.759
_exptl_crystal_density_method 'not measured'
_exptl_crystal_description platelet
_exptl_crystal_F_000 1042
_exptl_crystal_size_max 0.200
_exptl_crystal_size_mid 0.100
_exptl_crystal_size_min 0.050
_refine_diff_density_max 1.949
_refine_diff_density_min -1.510
_refine_diff_density_rms 0.148
_refine_ls_extinction_method none
_refine_ls_goodness_of_fit_ref 1.017
_refine_ls_hydrogen_treatment constr
_refine_ls_matrix_type full
_refine_ls_number_parameters 550
_refine_ls_number_reflns 6240
_refine_ls_number_restraints 0
_refine_ls_restrained_S_all 1.017
_refine_ls_R_factor_all 0.0800
_refine_ls_R_factor_gt 0.0588
_refine_ls_shift/su_max 0.001
_refine_ls_shift/su_mean 0.000
_refine_ls_structure_factor_coef Fsqd
_refine_ls_weighting_details 'calc w=1/[\s^2^(Fo^2^)+(0.0724P)^2^+9.8521P] where P=(Fo^2^+2Fc^2^)/3'
_refine_ls_weighting_scheme calc
_refine_ls_wR_factor_gt 0.1364
_refine_ls_wR_factor_ref 0.1484
_reflns_number_gt 5000
_reflns_number_total 6240
_reflns_threshold_expression >2sigma(I)
_cod_data_source_file b416189k.txt
_cod_data_source_block 4
_cod_database_code 7008048

loop_
_symmetry_equiv_pos_as_xyz
'x, y, z'
'-x, -y, -z'

loop_
_atom_site_label
_atom_site_type_symbol
_atom_site_fract_x
_atom_site_fract_y
_atom_site_fract_z
_atom_site_U_iso_or_equiv
_atom_site_adp_type
_atom_site_occupancy
_atom_site_symmetry_multiplicity
_atom_site_calc_flag
_atom_site_refinement_flags
_atom_site_disorder_assembly
_atom_site_disorder_group
Ce Ce 0.73398(4) 1.77639(4) 0.75235(3) 0.02044(15) Uani 1 1 d . . .
S1 S 0.54728(17) 2.12359(17) 0.71247(11) 0.0237(4) Uani 1 1 d . . .
S2 S 1.0592(2) 1.5577(2) 0.73166(17) 0.0509(7) Uani 1 1 d . . .
S3 S 0.96860(17) 1.94175(19) 0.76296(13) 0.0302(5) Uani 1 1 d . . .
F1 F 0.3332(5) 2.2631(5) 0.6518(4) 0.0599(16) Uani 1 1 d . . .
F2 F 0.3329(4) 2.0972(5) 0.7201(3) 0.0501(14) Uani 1 1 d . . .
F3 F 0.4072(5) 2.0955(5) 0.5928(3) 0.0475(13) Uani 1 1 d . . .
F4 F 1.2676(5) 1.4317(6) 0.8038(4) 0.0736(19) Uani 1 1 d . . .
F5 F 1.1941(6) 1.6168(6) 0.8401(5) 0.076(2) Uani 1 1 d . . .
F6 F 1.1220(7) 1.4869(6) 0.8930(4) 0.084(2) Uani 1 1 d . . .
F7 F 0.8570(7) 2.1117(6) 0.8643(4) 0.076(2) Uani 1 1 d . . .
F8 F 0.8319(6) 2.1681(5) 0.7288(4) 0.0667(17) Uani 1 1 d . . .
F9 F 1.0004(6) 2.1453(6) 0.7893(4) 0.0659(17) Uani 1 1 d . . .
O1 O 0.6016(5) 1.9907(5) 0.7202(4) 0.0353(13) Uani 1 1 d . . .
O2 O 0.6032(5) 2.1825(5) 0.6484(3) 0.0359(13) Uani 1 1 d . . .
O3 O 0.5199(5) 2.1772(5) 0.7934(3) 0.0357(13) Uani 1 1 d . . .
O4 O 0.9485(5) 1.6437(5) 0.7662(4) 0.0366(14) Uani 1 1 d . . .
O5 O 1.0473(7) 1.4488(7) 0.7131(6) 0.079(3) Uani 1 1 d . . .
O6 O 1.1179(7) 1.6169(8) 0.6655(5) 0.074(2) Uani 1 1 d . . .
O7 O 0.8561(4) 1.9112(5) 0.7648(3) 0.0286(12) Uani 1 1 d . . .
O8 O 1.0517(5) 1.8804(6) 0.8310(4) 0.0472(16) Uani 1 1 d . . .
O9 O 1.0191(5) 1.9473(6) 0.6790(4) 0.0415(15) Uani 1 1 d . . .
N1 N 0.5195(5) 1.7918(5) 0.6877(4) 0.0245(14) Uani 1 1 d . . .
N2 N 0.5444(5) 1.8137(5) 0.8601(4) 0.0202(13) Uani 1 1 d . . .
N3 N 0.7713(6) 1.7872(6) 0.9174(4) 0.0263(14) Uani 1 1 d . . .
N4 N 0.7944(6) 1.8160(6) 0.5910(4) 0.0263(14) Uani 1 1 d . . .
N5 N 0.7618(5) 1.6033(5) 0.6465(4) 0.0247(14) Uani 1 1 d . . .
N6 N 0.7180(6) 1.5614(6) 0.8161(4) 0.0280(14) Uani 1 1 d . . .
C1 C 0.5053(8) 1.7837(7) 0.6035(5) 0.0294(18) Uani 1 1 d . . .
H1A H 0.5710 1.7800 0.5673 0.035 Uiso 1 1 calc R . .
C2 C 0.3998(7) 1.7807(7) 0.5669(5) 0.0311(18) Uani 1 1 d . . .
H2B H 0.3941 1.7768 0.5077 0.037 Uiso 1 1 calc R . .
C3 C 0.3033(7) 1.7835(7) 0.6198(5) 0.0319(18) Uani 1 1 d . . .
H3B H 0.2318 1.7782 0.5976 0.038 Uiso 1 1 calc R . .
C4 C 0.3144(7) 1.7943(7) 0.7065(5) 0.0299(18) Uani 1 1 d . . .
H4A H 0.2495 1.7974 0.7432 0.036 Uiso 1 1 calc R . .
C5 C 0.4218(7) 1.8008(7) 0.7396(5) 0.0248(16) Uani 1 1 d . . .
C6 C 0.4335(7) 1.8231(7) 0.8303(5) 0.0238(16) Uani 1 1 d . . .
C7 C 0.3294(7) 1.8546(8) 0.8831(5) 0.0314(18) Uani 1 1 d . . .
H7A H 0.2537 1.8592 0.8617 0.038 Uiso 1 1 calc R . .
C8 C 0.3414(7) 1.8789(8) 0.9677(5) 0.0344(19) Uani 1 1 d . . .
H8B H 0.2731 1.9029 1.0029 0.041 Uiso 1 1 calc R . .
C9 C 0.4545(7) 1.8671(7) 0.9991(5) 0.0285(17) Uani 1 1 d . . .
H9B H 0.4638 1.8816 1.0560 0.034 Uiso 1 1 calc R . .
C10 C 0.5549(7) 1.8333(6) 0.9449(5) 0.0227(16) Uani 1 1 d . . .
C11 C 0.6803(7) 1.8129(7) 0.9773(5) 0.0248(16) Uani 1 1 d . . .
C12 C 0.7032(7) 1.8174(8) 1.0634(5) 0.0323(18) Uani 1 1 d . . .
H12A H 0.6396 1.8359 1.1028 0.039 Uiso 1 1 calc R . .
C13 C 0.8219(8) 1.7942(9) 1.0900(5) 0.041(2) Uani 1 1 d . . .
H13A H 0.8393 1.7956 1.1479 0.050 Uiso 1 1 calc R . .
C14 C 0.9139(8) 1.7693(8) 1.0309(5) 0.038(2) Uani 1 1 d . . .
H14A H 0.9942 1.7552 1.0477 0.045 Uiso 1 1 calc R . .
C15 C 0.8850(7) 1.7656(8) 0.9456(5) 0.0312(18) Uani 1 1 d . . .
H15A H 0.9482 1.7471 0.9057 0.037 Uiso 1 1 calc R . .
C16 C 0.8139(7) 1.9188(7) 0.5658(5) 0.0309(18) Uani 1 1 d . . .
H16A H 0.7843 1.9834 0.6003 0.037 Uiso 1 1 calc R . .
C17 C 0.8756(7) 1.9355(8) 0.4916(5) 0.036(2) Uani 1 1 d . . .
H17A H 0.8868 2.0093 0.4767 0.043 Uiso 1 1 calc R . .
C18 C 0.9203(8) 1.8400(8) 0.4397(6) 0.040(2) Uani 1 1 d . . .
H18A H 0.9627 1.8485 0.3896 0.048 Uiso 1 1 calc R . .
C19 C 0.9012(7) 1.7320(8) 0.4635(5) 0.036(2) Uani 1 1 d . . .
H19A H 0.9307 1.6667 0.4295 0.044 Uiso 1 1 calc R . .
C20 C 0.8366(7) 1.7217(7) 0.5395(5) 0.0263(17) Uani 1 1 d . . .
C21 C 0.8034(7) 1.6141(7) 0.5653(5) 0.0284(17) Uani 1 1 d . . .
C22 C 0.8095(9) 1.5288(8) 0.5064(5) 0.040(2) Uani 1 1 d . . .
H22A H 0.8388 1.5379 0.4511 0.048 Uiso 1 1 calc R . .
C23 C 0.7727(10) 1.4322(8) 0.5299(6) 0.048(2) Uani 1 1 d . . .
H23A H 0.7780 1.3740 0.4915 0.058 Uiso 1 1 calc R . .
C24 C 0.7274(9) 1.4229(7) 0.6121(6) 0.042(2) Uani 1 1 d . . .
H24A H 0.6973 1.3605 0.6287 0.050 Uiso 1 1 calc R . .
C25 C 0.7270(7) 1.5071(7) 0.6696(5) 0.0316(18) Uani 1 1 d . . .
C26 C 0.6870(7) 1.4940(7) 0.7606(5) 0.0305(18) Uani 1 1 d . . .
C27 C 0.6273(8) 1.4121(8) 0.7880(6) 0.043(2) Uani 1 1 d . . .
H27A H 0.6026 1.3702 0.7481 0.051 Uiso 1 1 calc R . .
C28 C 0.6056(10) 1.3946(8) 0.8745(6) 0.050(3) Uani 1 1 d . . .
H28A H 0.5630 1.3433 0.8938 0.060 Uiso 1 1 calc R . .
C29 C 0.6480(10) 1.4545(8) 0.9323(6) 0.051(3) Uani 1 1 d . . .
H29A H 0.6409 1.4388 0.9915 0.062 Uiso 1 1 calc R . .
C30 C 0.7007(8) 1.5373(7) 0.9010(5) 0.036(2) Uani 1 1 d . . .
H30A H 0.7260 1.5794 0.9404 0.043 Uiso 1 1 calc R . .
C31 C 0.3968(8) 2.1463(7) 0.6670(5) 0.0351(19) Uani 1 1 d . . .
C32 C 1.1661(8) 1.5227(9) 0.8203(8) 0.056(3) Uani 1 1 d . . .
C33 C 0.9100(9) 2.1012(9) 0.7889(6) 0.045(2) Uani 1 1 d . . .

loop_
_atom_site_aniso_label
_atom_site_aniso_U_11
_atom_site_aniso_U_22
_atom_site_aniso_U_33
_atom_site_aniso_U_23
_atom_site_aniso_U_13
_atom_site_aniso_U_12
Ce 0.0219(2) 0.0242(2) 0.0180(2) -0.00095(16) 0.00338(16) -0.01169(17)
S1 0.0268(9) 0.0261(10) 0.0196(9) -0.0005(8) 0.0029(8) -0.0112(8)
S2 0.0412(13) 0.0533(15) 0.0475(14) -0.0209(12) -0.0062(12) 0.0020(12)
S3 0.0250(10) 0.0401(11) 0.0320(11) -0.0002(9) 0.0014(8) -0.0202(9)
F1 0.050(3) 0.038(3) 0.079(4) 0.002(3) -0.027(3) 0.002(3)
F2 0.033(3) 0.069(4) 0.054(3) -0.003(3) 0.002(2) -0.025(3)
F3 0.046(3) 0.066(3) 0.033(3) -0.013(3) -0.010(2) -0.019(3)
F4 0.039(3) 0.067(4) 0.085(5) 0.000(4) 0.000(3) 0.018(3)
F5 0.065(4) 0.067(4) 0.093(5) -0.007(4) -0.030(4) -0.017(3)
F6 0.092(5) 0.081(5) 0.056(4) 0.020(4) 0.001(4) -0.007(4)
F7 0.105(5) 0.079(4) 0.062(4) -0.037(4) 0.049(4) -0.051(4)
F8 0.070(4) 0.040(3) 0.084(5) -0.004(3) -0.009(4) -0.012(3)
F9 0.078(4) 0.074(4) 0.071(4) -0.020(3) 0.002(3) -0.056(4)
O1 0.031(3) 0.029(3) 0.037(3) 0.007(3) 0.007(3) 0.000(2)
O2 0.047(3) 0.039(3) 0.028(3) 0.000(3) 0.006(3) -0.024(3)
O3 0.047(3) 0.049(3) 0.018(3) -0.010(3) 0.008(3) -0.023(3)
O4 0.035(3) 0.034(3) 0.038(3) -0.012(3) 0.004(3) -0.005(3)
O5 0.052(4) 0.051(4) 0.134(8) -0.027(5) -0.015(5) -0.015(4)
O6 0.073(5) 0.109(7) 0.044(4) -0.009(4) 0.023(4) -0.037(5)
O7 0.024(3) 0.038(3) 0.032(3) 0.000(2) 0.001(2) -0.022(2)
O8 0.027(3) 0.070(4) 0.044(4) 0.017(3) -0.011(3) -0.021(3)
O9 0.034(3) 0.057(4) 0.038(3) -0.004(3) 0.015(3) -0.022(3)
N1 0.026(3) 0.027(3) 0.023(3) 0.001(3) 0.004(3) -0.015(3)
N2 0.021(3) 0.022(3) 0.019(3) -0.002(3) 0.000(3) -0.010(3)
N3 0.029(3) 0.037(4) 0.017(3) 0.003(3) 0.003(3) -0.019(3)
N4 0.029(3) 0.028(3) 0.027(3) -0.001(3) -0.001(3) -0.016(3)
N5 0.027(3) 0.024(3) 0.025(3) 0.000(3) 0.005(3) -0.012(3)
N6 0.036(4) 0.026(3) 0.024(3) 0.000(3) 0.009(3) -0.015(3)
C1 0.041(5) 0.033(4) 0.019(4) -0.005(3) 0.007(4) -0.019(4)
C2 0.035(4) 0.040(5) 0.022(4) -0.003(4) -0.003(4) -0.016(4)
C3 0.030(4) 0.033(4) 0.036(5) -0.007(4) -0.006(4) -0.014(4)
C4 0.026(4) 0.043(5) 0.025(4) -0.004(4) 0.003(3) -0.017(4)
C5 0.028(4) 0.030(4) 0.026(4) -0.001(3) 0.004(3) -0.022(3)
C6 0.028(4) 0.025(4) 0.020(4) 0.003(3) -0.003(3) -0.014(3)
C7 0.025(4) 0.052(5) 0.022(4) -0.004(4) 0.000(3) -0.019(4)
C8 0.030(4) 0.054(5) 0.023(4) -0.009(4) 0.003(4) -0.018(4)
C9 0.030(4) 0.035(4) 0.019(4) 0.000(3) 0.005(3) -0.010(4)
C10 0.029(4) 0.018(4) 0.021(4) 0.002(3) 0.001(3) -0.008(3)
C11 0.032(4) 0.027(4) 0.018(4) -0.002(3) 0.003(3) -0.014(3)
C12 0.030(4) 0.046(5) 0.023(4) -0.002(4) 0.000(3) -0.016(4)
C13 0.040(5) 0.064(6) 0.023(4) 0.000(4) -0.001(4) -0.023(5)
C14 0.027(4) 0.056(6) 0.031(4) -0.006(4) -0.002(4) -0.013(4)
C15 0.028(4) 0.047(5) 0.020(4) -0.005(4) 0.005(3) -0.014(4)
C16 0.038(4) 0.036(5) 0.025(4) 0.001(4) 0.000(4) -0.021(4)
C17 0.036(5) 0.043(5) 0.033(5) 0.004(4) 0.002(4) -0.023(4)
C18 0.040(5) 0.055(6) 0.029(4) 0.000(4) 0.005(4) -0.021(5)
C19 0.032(4) 0.044(5) 0.030(4) -0.005(4) 0.004(4) -0.008(4)
C20 0.026(4) 0.035(4) 0.020(4) 0.001(3) -0.002(3) -0.013(3)
C21 0.024(4) 0.032(4) 0.028(4) -0.009(4) 0.003(3) -0.006(3)
C22 0.057(6) 0.041(5) 0.025(4) -0.009(4) 0.008(4) -0.019(5)
C23 0.074(7) 0.040(5) 0.032(5) -0.010(4) -0.005(5) -0.020(5)
C24 0.063(6) 0.025(4) 0.043(5) -0.006(4) 0.001(5) -0.022(4)
C25 0.035(4) 0.032(4) 0.028(4) -0.006(4) 0.006(4) -0.011(4)
C26 0.038(5) 0.026(4) 0.032(4) 0.000(3) 0.006(4) -0.017(4)
C27 0.049(5) 0.039(5) 0.046(5) -0.004(4) -0.001(5) -0.022(4)
C28 0.068(7) 0.040(5) 0.051(6) 0.007(5) 0.016(5) -0.033(5)
C29 0.077(7) 0.037(5) 0.041(5) 0.003(4) 0.018(5) -0.023(5)
C30 0.044(5) 0.029(4) 0.036(5) -0.004(4) 0.012(4) -0.014(4)
C31 0.037(5) 0.032(5) 0.034(5) 0.003(4) -0.001(4) -0.010(4)
C32 0.029(5) 0.044(6) 0.088(9) 0.008(6) -0.007(5) -0.005(4)
C33 0.055(6) 0.054(6) 0.044(5) -0.015(5) 0.008(5) -0.040(5)

loop_
_atom_type_symbol
_atom_type_description
_atom_type_scat_dispersion_real
_atom_type_scat_dispersion_imag
_atom_type_scat_source
C C 0.0033 0.0016 'International Tables Vol C Tables 4.2.6.8 and 6.1.1.4'
H H 0.0000 0.0000 'International Tables Vol C Tables 4.2.6.8 and 6.1.1.4'
N N 0.0061 0.0033 'International Tables Vol C Tables 4.2.6.8 and 6.1.1.4'
O O 0.0106 0.0060 'International Tables Vol C Tables 4.2.6.8 and 6.1.1.4'
F F 0.0171 0.0103 'International Tables Vol C Tables 4.2.6.8 and 6.1.1.4'
S S 0.1246 0.1234 'International Tables Vol C Tables 4.2.6.8 and 6.1.1.4'
Ce Ce -0.2486 2.6331 'International Tables Vol C Tables 4.2.6.8 and 6.1.1.4'

loop_
_geom_angle_atom_site_label_1
_geom_angle_atom_site_label_2
_geom_angle_atom_site_label_3
_geom_angle
_geom_angle_site_symmetry_1
_geom_angle_site_symmetry_3
_geom_angle_publ_flag
O4 Ce O1 142.71(19) . . ?
O4 Ce O7 73.50(18) . . ?
O1 Ce O7 70.55(18) . . ?
O4 Ce N3 80.04(19) . . ?
O1 Ce N3 97.7(2) . . ?
O7 Ce N3 71.85(18) . . ?
O4 Ce N4 83.6(2) . . ?
O1 Ce N4 79.19(19) . . ?
O7 Ce N4 77.15(18) . . ?
N3 Ce N4 147.94(19) . . ?
O4 Ce N1 142.64(19) . . ?
O1 Ce N1 68.62(19) . . ?
O7 Ce N1 137.90(18) . . ?
N3 Ce N1 123.34(19) . . ?
N4 Ce N1 85.59(18) . . ?
O4 Ce N5 73.80(19) . . ?
O1 Ce N5 123.88(19) . . ?
O7 Ce N5 129.51(18) . . ?
N3 Ce N5 136.71(19) . . ?
N4 Ce N5 61.89(18) . . ?
N1 Ce N5 69.56(19) . . ?
O4 Ce N2 132.23(19) . . ?
O1 Ce N2 73.87(18) . . ?
O7 Ce N2 115.10(17) . . ?
N3 Ce N2 61.39(18) . . ?
N4 Ce N2 143.53(19) . . ?
N1 Ce N2 62.00(18) . . ?
N5 Ce N2 115.38(18) . . ?
O4 Ce N6 76.8(2) . . ?
O1 Ce N6 139.92(19) . . ?
O7 Ce N6 141.98(19) . . ?
N3 Ce N6 80.13(19) . . ?
N4 Ce N6 122.53(19) . . ?
N1 Ce N6 79.26(19) . . ?
N5 Ce N6 60.83(18) . . ?
N2 Ce N6 70.09(18) . . ?
O2 S1 O3 116.4(3) . . ?
O2 S1 O1 114.1(3) . . ?
O3 S1 O1 114.5(3) . . ?
O2 S1 C31 104.2(4) . . ?
O3 S1 C31 103.7(4) . . ?
O1 S1 C31 101.5(4) . . ?
O5 S2 O4 114.2(5) . . ?
O5 S2 O6 116.8(6) . . ?
O4 S2 O6 112.3(4) . . ?
O5 S2 C32 106.7(5) . . ?
O4 S2 C32 102.9(4) . . ?
O6 S2 C32 101.8(5) . . ?
O8 S3 O9 116.8(4) . . ?
O8 S3 O7 113.6(3) . . ?
O9 S3 O7 114.0(3) . . ?
O8 S3 C33 104.6(4) . . ?
O9 S3 C33 103.8(4) . . ?
O7 S3 C33 101.6(4) . . ?
S1 O1 Ce 165.8(4) . . ?
S2 O4 Ce 151.6(4) . . ?
S3 O7 Ce 155.1(3) . . ?
C1 N1 C5 117.3(6) . . ?
C1 N1 Ce 121.3(5) . . ?
C5 N1 Ce 121.3(5) . . ?
C6 N2 C10 118.2(6) . . ?
C6 N2 Ce 120.3(4) . . ?
C10 N2 Ce 121.3(4) . . ?
C15 N3 C11 117.1(6) . . ?
C15 N3 Ce 119.2(5) . . ?
C11 N3 Ce 123.7(5) . . ?
C16 N4 C20 117.8(6) . . ?
C16 N4 Ce 119.8(5) . . ?
C20 N4 Ce 120.2(5) . . ?
C25 N5 C21 118.0(6) . . ?
C25 N5 Ce 121.2(5) . . ?
C21 N5 Ce 120.6(5) . . ?
C26 N6 C30 116.9(7) . . ?
C26 N6 Ce 117.6(5) . . ?
C30 N6 Ce 122.0(5) . . ?
N1 C1 C2 124.3(7) . . ?
C3 C2 C1 118.4(7) . . ?
C2 C3 C4 118.6(7) . . ?
C3 C4 C5 120.6(7) . . ?
N1 C5 C4 120.7(7) . . ?
N1 C5 C6 117.1(6) . . ?
C4 C5 C6 122.1(6) . . ?
N2 C6 C7 121.8(6) . . ?
N2 C6 C5 118.5(6) . . ?
C7 C6 C5 119.7(7) . . ?
C8 C7 C6 118.9(7) . . ?
C9 C8 C7 119.7(7) . . ?
C8 C9 C10 119.1(7) . . ?
N2 C10 C9 122.2(7) . . ?
N2 C10 C11 116.7(6) . . ?
C9 C10 C11 121.1(7) . . ?
N3 C11 C12 122.1(7) . . ?
N3 C11 C10 116.2(6) . . ?
C12 C11 C10 121.6(7) . . ?
C11 C12 C13 119.0(8) . . ?
C14 C13 C12 119.7(8) . . ?
C13 C14 C15 118.6(8) . . ?
N3 C15 C14 123.5(7) . . ?
N4 C16 C17 124.0(8) . . ?
C16 C17 C18 118.6(8) . . ?
C19 C18 C17 119.1(8) . . ?
C18 C19 C20 119.3(8) . . ?
N4 C20 C19 121.2(7) . . ?
N4 C20 C21 116.1(6) . . ?
C19 C20 C21 122.6(7) . . ?
N5 C21 C22 121.5(7) . . ?
N5 C21 C20 117.8(6) . . ?
C22 C21 C20 120.7(7) . . ?
C23 C22 C21 120.2(8) . . ?
C22 C23 C24 118.3(8) . . ?
C23 C24 C25 119.6(8) . . ?
N5 C25 C24 122.2(7) . . ?
N5 C25 C26 117.1(7) . . ?
C24 C25 C26 120.6(7) . . ?
N6 C26 C27 122.1(7) . . ?
N6 C26 C25 115.6(7) . . ?
C27 C26 C25 122.3(7) . . ?
C28 C27 C26 119.1(8) . . ?
C27 C28 C29 118.9(8) . . ?
C30 C29 C28 118.9(9) . . ?
N6 C30 C29 123.7(8) . . ?
F1 C31 F2 108.1(7) . . ?
F1 C31 F3 107.7(7) . . ?
F2 C31 F3 107.7(7) . . ?
F1 C31 S1 111.1(6) . . ?
F2 C31 S1 111.2(6) . . ?
F3 C31 S1 110.8(6) . . ?
F5 C32 F6 104.1(10) . . ?
F5 C32 F4 109.8(8) . . ?
F6 C32 F4 106.1(8) . . ?
F5 C32 S2 113.3(7) . . ?
F6 C32 S2 112.5(7) . . ?
F4 C32 S2 110.7(8) . . ?
F7 C33 F8 109.8(8) . . ?
F7 C33 F9 109.0(7) . . ?
F8 C33 F9 106.4(8) . . ?
F7 C33 S3 111.2(7) . . ?
F8 C33 S3 110.1(6) . . ?
F9 C33 S3 110.1(7) . . ?

loop_
_geom_bond_atom_site_label_1
_geom_bond_atom_site_label_2
_geom_bond_distance
_geom_bond_site_symmetry_2
_geom_bond_publ_flag
Ce O4 2.451(6) . ?
Ce O1 2.476(5) . ?
Ce O7 2.483(5) . ?
Ce N3 2.632(6) . ?
Ce N4 2.637(6) . ?
Ce N1 2.651(6) . ?
Ce N5 2.653(6) . ?
Ce N2 2.677(6) . ?
Ce N6 2.699(6) . ?
S1 O2 1.434(6) . ?
S1 O3 1.436(5) . ?
S1 O1 1.466(6) . ?
S1 C31 1.827(9) . ?
S2 O5 1.387(8) . ?
S2 O4 1.463(6) . ?
S2 O6 1.477(8) . ?
S2 C32 1.800(11) . ?
S3 O8 1.418(6) . ?
S3 O9 1.426(6) . ?
S3 O7 1.469(5) . ?
S3 C33 1.838(10) . ?
F1 C31 1.321(9) . ?
F2 C31 1.323(10) . ?
F3 C31 1.327(10) . ?
F4 C32 1.332(11) . ?
F5 C32 1.316(12) . ?
F6 C32 1.326(13) . ?
F7 C33 1.308(10) . ?
F8 C33 1.320(11) . ?
F9 C33 1.322(10) . ?
N1 C1 1.339(9) . ?
N1 C5 1.358(9) . ?
N2 C6 1.346(9) . ?
N2 C10 1.373(9) . ?
N3 C15 1.335(10) . ?
N3 C11 1.368(9) . ?
N4 C16 1.329(10) . ?
N4 C20 1.368(10) . ?
N5 C25 1.345(10) . ?
N5 C21 1.353(10) . ?
N6 C26 1.351(10) . ?
N6 C30 1.352(10) . ?
C1 C2 1.376(11) . ?
C2 C3 1.370(11) . ?
C3 C4 1.378(11) . ?
C4 C5 1.389(10) . ?
C5 C6 1.474(10) . ?
C6 C7 1.407(11) . ?
C7 C8 1.389(11) . ?
C8 C9 1.370(11) . ?
C9 C10 1.389(10) . ?
C10 C11 1.486(10) . ?
C11 C12 1.378(10) . ?
C12 C13 1.378(12) . ?
C13 C14 1.365(12) . ?
C14 C15 1.383(11) . ?
C16 C17 1.381(11) . ?
C17 C18 1.384(12) . ?
C18 C19 1.381(12) . ?
C19 C20 1.406(11) . ?
C20 C21 1.467(11) . ?
C21 C22 1.397(11) . ?
C22 C23 1.364(13) . ?
C23 C24 1.382(13) . ?
C24 C25 1.388(11) . ?
C25 C26 1.493(11) . ?
C26 C27 1.401(12) . ?
C27 C28 1.375(13) . ?
C28 C29 1.382(14) . ?
C29 C30 1.369(12) . ?
